data_4500937
loop_
_publ_author_name
'Thu\'ery, Pierre'

_publ_section_title
;
 Uranyl--Alkali Metal Ion Heterometallic Complexes with Cucurbit[6]uril
 and a Sulfonated Catechol
;
_journal_issue 7
_journal_name_full 'Crystal Growth &amp; Design'
_journal_page_first 3282
_journal_paper_doi 10.1021/cg2005375
_journal_volume 11
_journal_year 2011
_chemical_formula_sum 'C48 H66 N24 Na2 O44 S4 U2'
_chemical_formula_weight 2333.53
_space_group_IT_number 14
_symmetry_cell_setting monoclinic
_symmetry_space_group_name_Hall '-P 2yn'
_symmetry_space_group_name_H-M 'P 1 21/n 1'
_atom_sites_solution_hydrogens geom
_atom_sites_solution_primary direct
_atom_sites_solution_secondary difmap
_audit_creation_method SHELXL-97
_cell_angle_alpha 90.00
_cell_angle_beta 113.284(2)
_cell_angle_gamma 90.00
_cell_formula_units_Z 2
_cell_length_a 15.4467(5)
_cell_length_b 15.8288(3)
_cell_length_c 16.1585(5)
_cell_measurement_reflns_used 126112
_cell_measurement_temperature 150(2)
_cell_measurement_theta_max 28.70
_cell_measurement_theta_min 2.35
_cell_volume 3629.03(18)
_computing_cell_refinement 'HKL2000 (Otwinowski & Minor, 1997)'
_computing_data_collection 'COLLECT (Nonius, 1998)'
_computing_data_reduction 'HKL2000 (Otwinowski & Minor, 1997)'
_computing_molecular_graphics 'SHELXTL (Sheldrick, 2008)'
_computing_publication_material 'SHELXTL (Sheldrick, 2008); PLATON (Spek, 2003)'
_computing_structure_refinement 'SHELXL-97 (Sheldrick, 2008)'
_computing_structure_solution 'SHELXS-97 (Sheldrick, 2008)'
_diffrn_ambient_temperature 150(2)
_diffrn_measured_fraction_theta_full 0.999
_diffrn_measured_fraction_theta_max 0.999
_diffrn_measurement_device_type 'Nonius Kappa-CCD area-detector diffractometer'
_diffrn_measurement_method 'two \f and six \w scans with 2\% steps (453 frames)'
_diffrn_radiation_monochromator graphite
_diffrn_radiation_source 'fine-focus sealed tube'
_diffrn_radiation_type MoK\a
_diffrn_radiation_wavelength 0.71073
_diffrn_reflns_av_R_equivalents 0.0353
_diffrn_reflns_av_sigmaI/netI 0.0450
_diffrn_reflns_limit_h_max 20
_diffrn_reflns_limit_h_min -20
_diffrn_reflns_limit_k_max 21
_diffrn_reflns_limit_k_min -21
_diffrn_reflns_limit_l_max 21
_diffrn_reflns_limit_l_min -21
_diffrn_reflns_number 126112
_diffrn_reflns_theta_full 28.70
_diffrn_reflns_theta_max 28.70
_diffrn_reflns_theta_min 2.35
_diffrn_standards_decay_% 0
_diffrn_standards_interval_time 0
_diffrn_standards_number 0
_exptl_absorpt_coefficient_mu 4.709
_exptl_absorpt_correction_T_max 0.790
_exptl_absorpt_correction_T_min 0.628
_exptl_absorpt_correction_type multi-scan
_exptl_absorpt_process_details 'SCALEPACK (Otwinowski & Minor, 1997)'
_exptl_crystal_colour 'translucent dark orange'
_exptl_crystal_density_diffrn 2.136
_exptl_crystal_density_method 'not measured'
_exptl_crystal_description platelet
_exptl_crystal_F_000 2288
_exptl_crystal_size_max 0.17
_exptl_crystal_size_mid 0.14
_exptl_crystal_size_min 0.05
_refine_diff_density_max 0.528
_refine_diff_density_min -1.153
_refine_diff_density_rms 0.121
_refine_ls_extinction_method none
_refine_ls_goodness_of_fit_ref 0.995
_refine_ls_hydrogen_treatment constr
_refine_ls_matrix_type full
_refine_ls_number_parameters 559
_refine_ls_number_reflns 9363
_refine_ls_number_restraints 0
_refine_ls_restrained_S_all 0.995
_refine_ls_R_factor_all 0.0380
_refine_ls_R_factor_gt 0.0262
_refine_ls_shift/su_max 0.001
_refine_ls_shift/su_mean 0.000
_refine_ls_structure_factor_coef Fsqd
_refine_ls_weighting_details 'calc w=1/[\s^2^(Fo^2^)+(0.0328P)^2^] where P=(Fo^2^+2Fc^2^)/3'
_refine_ls_weighting_scheme calc
_refine_ls_wR_factor_gt 0.0607
_refine_ls_wR_factor_ref 0.0636
_reflns_number_gt 7769
_reflns_number_total 9363
_reflns_threshold_expression >2sigma(I)
_cod_data_source_file cg2005375_si_002.cif
_cod_data_source_block 6
_cod_original_sg_symbol_H-M 'P 21/n'
_cod_database_code 4500937

loop_
_symmetry_equiv_pos_as_xyz
'x, y, z'
'-x+1/2, y+1/2, -z+1/2'
'-x, -y, -z'
'x-1/2, -y-1/2, z-1/2'

loop_
_atom_site_label
_atom_site_type_symbol
_atom_site_fract_x
_atom_site_fract_y
_atom_site_fract_z
_atom_site_U_iso_or_equiv
_atom_site_adp_type
_atom_site_occupancy
_atom_site_symmetry_multiplicity
_atom_site_calc_flag
_atom_site_refinement_flags
U U 0.917173(7) 0.565535(6) 0.786370(7) 0.01612(4) Uani 1 1 d .
Na Na 0.25409(9) 0.88786(8) 0.48466(9) 0.0281(3) Uani 1 1 d .
S1 S 0.70949(5) 0.54394(5) 0.57914(5) 0.01864(15) Uani 1 1 d .
S2 S 0.44991(5) 0.79033(5) 0.46550(5) 0.01906(15) Uani 1 1 d .
O1 O 0.96185(14) 0.61979(13) 0.71593(14) 0.0220(5) Uani 1 1 d .
O2 O 0.88010(14) 0.50734(13) 0.85986(14) 0.0225(5) Uani 1 1 d .
O3 O 0.79767(13) 0.66024(12) 0.75083(13) 0.0189(4) Uani 1 1 d .
O4 O 0.72437(14) 0.81084(13) 0.77195(13) 0.0215(4) Uani 1 1 d .
H4 H 0.7754 0.7786 0.8130 0.026 Uiso 1 1 d R
O5 O 0.78174(14) 0.51057(13) 0.66346(13) 0.0204(4) Uani 1 1 d .
O6 O 0.63085(15) 0.48686(14) 0.54197(15) 0.0276(5) Uani 1 1 d .
O7 O 0.75145(17) 0.56950(14) 0.51649(16) 0.0292(5) Uani 1 1 d .
O8 O 0.48514(14) 0.82777(13) 0.40034(14) 0.0231(5) Uani 1 1 d .
O9 O 0.41052(14) 0.85364(14) 0.50528(14) 0.0246(5) Uani 1 1 d .
O10 O 0.38833(14) 0.71913(13) 0.42411(14) 0.0242(5) Uani 1 1 d .
O11 O 0.95342(15) 0.43379(12) 0.72649(15) 0.0243(5) Uani 1 1 d .
H11A H 0.9048 0.4082 0.6753 0.029 Uiso 1 1 d R
H11B H 0.9976 0.4374 0.6995 0.029 Uiso 1 1 d R
O12 O 1.07851(14) 0.52205(14) 0.87451(14) 0.0252(5) Uani 1 1 d .
H12A H 1.1046 0.5167 0.9293 0.030 Uiso 1 1 d R
H12B H 1.1368 0.5345 0.8642 0.030 Uiso 1 1 d R
O13 O 0.13850(14) 0.86306(13) 0.34312(14) 0.0242(5) Uani 1 1 d .
O14 O -0.22046(15) 1.05182(13) 0.20988(15) 0.0227(5) Uani 1 1 d .
O15 O 0.26034(14) 1.03709(14) 0.46409(14) 0.0232(5) Uani 1 1 d .
O16 O -0.11129(14) 1.22403(13) 0.33155(14) 0.0233(5) Uani 1 1 d .
O17 O 0.29041(15) 1.07842(13) 0.68040(15) 0.0240(5) Uani 1 1 d .
O18 O -0.06797(14) 1.29683(15) 0.57158(15) 0.0271(5) Uani 1 1 d .
O19 O 0.25482(16) 0.73877(16) 0.50564(16) 0.0347(6) Uani 1 1 d .
H19A H 0.2848 0.7115 0.4801 0.042 Uiso 1 1 d R
H19B H 0.1915 0.7149 0.4760 0.042 Uiso 1 1 d R
O20 O 0.2053(2) 0.90520(19) 0.60139(19) 0.0507(7) Uani 1 1 d .
H20A H 0.2101 0.9392 0.6387 0.061 Uiso 1 1 d R
H20B H 0.1839 0.8690 0.6248 0.061 Uiso 1 1 d R
O21 O 0.89476(16) 0.46832(15) 0.49349(15) 0.0305(5) Uani 1 1 d .
H21A H 0.8497 0.4945 0.4959 0.037 Uiso 1 1 d R
H21B H 0.8960 0.4168 0.5141 0.037 Uiso 1 1 d R
O22 O 1.08086(16) 0.45407(15) 0.65753(16) 0.0303(5) Uani 1 1 d .
H22A H 1.1411 0.4758 0.6815 0.036 Uiso 1 1 d R
H22B H 1.0613 0.4745 0.6120 0.036 Uiso 1 1 d R
N1 N -0.01138(17) 0.85181(16) 0.23231(16) 0.0198(5) Uani 1 1 d .
N2 N 0.06710(16) 0.97187(16) 0.24450(16) 0.0191(5) Uani 1 1 d .
N3 N -0.08102(17) 1.04946(15) 0.19036(17) 0.0188(5) Uani 1 1 d .
N4 N -0.16052(17) 0.92992(14) 0.17475(17) 0.0180(5) Uani 1 1 d .
N5 N 0.14537(17) 1.09314(16) 0.33448(16) 0.0193(5) Uani 1 1 d .
N6 N 0.20345(16) 1.17407(15) 0.45619(16) 0.0180(5) Uani 1 1 d .
N7 N 0.04987(16) 1.24167(15) 0.40900(16) 0.0173(5) Uani 1 1 d .
N8 N -0.00265(16) 1.17171(15) 0.27978(16) 0.0187(5) Uani 1 1 d .
N9 N 0.22829(16) 1.20527(15) 0.61140(16) 0.0186(5) Uani 1 1 d .
N10 N 0.20489(16) 1.16630(15) 0.73243(16) 0.0179(5) Uani 1 1 d .
N11 N 0.06595(17) 1.25641(16) 0.69308(17) 0.0204(5) Uani 1 1 d .
N12 N 0.07496(16) 1.27757(16) 0.56103(16) 0.0191(5) Uani 1 1 d .
C1 C 0.71734(19) 0.68446(18) 0.68604(18) 0.0159(6) Uani 1 1 d .
C2 C 0.67960(19) 0.76416(18) 0.69558(18) 0.0172(6) Uani 1 1 d .
C3 C 0.60003(19) 0.79695(18) 0.62894(19) 0.0180(6) Uani 1 1 d .
H3 H 0.5793 0.8510 0.6345 0.022 Uiso 1 1 calc R
C4 C 0.55081(19) 0.74802(18) 0.55268(18) 0.0174(6) Uani 1 1 d .
C5 C 0.5816(2) 0.66830(18) 0.54316(18) 0.0178(6) Uani 1 1 d .
H5 H 0.5462 0.6350 0.4940 0.021 Uiso 1 1 calc R
C6 C 0.6667(2) 0.63763(18) 0.60790(19) 0.0176(6) Uani 1 1 d .
C7 C 0.0716(2) 0.89302(19) 0.28043(19) 0.0190(6) Uani 1 1 d .
C8 C -0.0769(2) 0.90373(18) 0.16091(19) 0.0179(6) Uani 1 1 d .
H8 H -0.0932 0.8778 0.1016 0.022 Uiso 1 1 calc R
C9 C -0.0217(2) 0.98837(18) 0.16980(19) 0.0180(6) Uani 1 1 d .
H9 H -0.0133 1.0026 0.1144 0.022 Uiso 1 1 calc R
C10 C -0.1597(2) 1.01404(19) 0.19380(18) 0.0192(6) Uani 1 1 d .
C11 C 0.14668(19) 1.02797(19) 0.27214(19) 0.0188(6) Uani 1 1 d .
H11C H 0.1490 1.0547 0.2190 0.023 Uiso 1 1 calc R
H11D H 0.2038 0.9949 0.3001 0.023 Uiso 1 1 calc R
C12 C -0.0681(2) 1.13992(18) 0.1941(2) 0.0206(6) Uani 1 1 d .
H12C H -0.1288 1.1667 0.1800 0.025 Uiso 1 1 calc R
H12D H -0.0462 1.1564 0.1479 0.025 Uiso 1 1 calc R
C13 C 0.2081(2) 1.09546(19) 0.4230(2) 0.0190(6) Uani 1 1 d .
C14 C 0.09861(19) 1.17353(18) 0.30509(19) 0.0179(6) Uani 1 1 d .
H14 H 0.1149 1.1990 0.2579 0.021 Uiso 1 1 calc R
C15 C 0.13398(19) 1.22785(18) 0.39169(18) 0.0165(6) Uani 1 1 d .
H15 H 0.1616 1.2812 0.3832 0.020 Uiso 1 1 calc R
C16 C -0.0302(2) 1.21301(18) 0.33909(19) 0.0189(6) Uani 1 1 d .
C17 C 0.26717(19) 1.20441(19) 0.54333(18) 0.0188(6) Uani 1 1 d .
H17A H 0.2866 1.2613 0.5364 0.023 Uiso 1 1 calc R
H17B H 0.3231 1.1691 0.5643 0.023 Uiso 1 1 calc R
C18 C 0.0457(2) 1.30772(19) 0.46948(18) 0.0195(6) Uani 1 1 d .
H18A H 0.0861 1.3541 0.4681 0.023 Uiso 1 1 calc R
H18B H -0.0183 1.3290 0.4489 0.023 Uiso 1 1 calc R
C19 C 0.2455(2) 1.14374(18) 0.67505(19) 0.0187(6) Uani 1 1 d .
C20 C 0.17381(19) 1.27438(18) 0.62418(19) 0.0179(6) Uani 1 1 d .
H20 H 0.2054 1.3288 0.6279 0.022 Uiso 1 1 calc R
C21 C 0.1661(2) 1.25143(18) 0.71450(19) 0.0190(6) Uani 1 1 d .
H21 H 0.2020 1.2907 0.7628 0.023 Uiso 1 1 calc R
C22 C 0.0163(2) 1.27769(18) 0.6051(2) 0.0206(6) Uani 1 1 d .
C23 C 0.23128(19) 1.12703(19) 0.82056(19) 0.0190(6) Uani 1 1 d .
H23A H 0.2897 1.0961 0.8350 0.023 Uiso 1 1 calc R
H23B H 0.2426 1.1709 0.8655 0.023 Uiso 1 1 calc R
C24 C 0.0234(2) 1.23708(19) 0.7556(2) 0.0221(6) Uani 1 1 d .
H24A H -0.0378 1.2642 0.7349 0.027 Uiso 1 1 calc R
H24B H 0.0621 1.2613 0.8137 0.027 Uiso 1 1 calc R

loop_
_atom_site_aniso_label
_atom_site_aniso_U_11
_atom_site_aniso_U_22
_atom_site_aniso_U_33
_atom_site_aniso_U_23
_atom_site_aniso_U_13
_atom_site_aniso_U_12
U 0.01490(6) 0.01626(6) 0.01589(6) 0.00077(4) 0.00468(4) 0.00016(4)
Na 0.0268(7) 0.0297(7) 0.0263(7) 0.0032(5) 0.0089(5) 0.0057(5)
S1 0.0190(3) 0.0182(3) 0.0165(3) -0.0011(3) 0.0048(3) 0.0010(3)
S2 0.0155(3) 0.0217(4) 0.0172(3) 0.0032(3) 0.0035(3) 0.0013(3)
O1 0.0240(11) 0.0216(11) 0.0215(11) 0.0022(9) 0.0103(9) 0.0012(9)
O2 0.0207(11) 0.0237(11) 0.0227(11) 0.0024(9) 0.0082(9) -0.0020(9)
O3 0.0151(10) 0.0203(11) 0.0163(10) -0.0012(8) 0.0009(8) 0.0018(8)
O4 0.0202(10) 0.0213(11) 0.0175(10) -0.0041(8) 0.0015(8) 0.0025(8)
O5 0.0174(10) 0.0201(10) 0.0176(10) -0.0001(8) 0.0003(8) 0.0012(8)
O6 0.0234(11) 0.0217(11) 0.0278(12) -0.0059(9) -0.0005(9) -0.0019(9)
O7 0.0377(13) 0.0288(13) 0.0281(12) 0.0045(10) 0.0207(10) 0.0091(10)
O8 0.0193(10) 0.0279(12) 0.0197(10) 0.0070(9) 0.0052(8) 0.0034(9)
O9 0.0192(11) 0.0252(12) 0.0263(11) 0.0005(9) 0.0059(9) 0.0050(9)
O10 0.0175(10) 0.0245(11) 0.0232(11) 0.0032(9) 0.0001(9) -0.0020(8)
O11 0.0242(11) 0.0223(12) 0.0238(11) -0.0058(9) 0.0067(9) 0.0016(9)
O12 0.0157(10) 0.0339(13) 0.0217(11) 0.0004(9) 0.0028(8) 0.0043(9)
O13 0.0223(11) 0.0259(12) 0.0213(11) 0.0015(9) 0.0053(9) 0.0045(9)
O14 0.0207(11) 0.0201(11) 0.0275(11) 0.0016(9) 0.0098(9) 0.0027(8)
O15 0.0228(11) 0.0232(11) 0.0206(11) 0.0011(9) 0.0053(9) 0.0057(9)
O16 0.0164(10) 0.0256(11) 0.0277(11) -0.0014(9) 0.0085(9) 0.0022(9)
O17 0.0232(11) 0.0228(11) 0.0273(12) 0.0023(9) 0.0113(9) 0.0051(9)
O18 0.0181(11) 0.0342(13) 0.0294(12) 0.0064(10) 0.0099(9) 0.0047(9)
O19 0.0247(12) 0.0421(15) 0.0367(14) 0.0073(12) 0.0115(10) -0.0023(10)
O20 0.076(2) 0.0474(17) 0.0449(17) -0.0120(14) 0.0414(16) -0.0183(16)
O21 0.0304(12) 0.0289(13) 0.0339(13) 0.0036(11) 0.0145(10) 0.0057(10)
O22 0.0243(12) 0.0327(13) 0.0328(13) 0.0028(10) 0.0102(10) -0.0007(10)
N1 0.0195(12) 0.0183(13) 0.0194(12) 0.0019(10) 0.0054(10) 0.0010(10)
N2 0.0164(12) 0.0196(13) 0.0186(12) 0.0027(10) 0.0038(10) 0.0026(10)
N3 0.0156(12) 0.0170(12) 0.0226(13) -0.0009(10) 0.0062(10) -0.0002(9)
N4 0.0204(12) 0.0167(12) 0.0201(12) 0.0016(10) 0.0114(10) 0.0015(9)
N5 0.0188(12) 0.0197(12) 0.0188(12) -0.0003(10) 0.0070(10) 0.0019(10)
N6 0.0156(11) 0.0190(12) 0.0173(12) -0.0013(10) 0.0042(9) -0.0006(9)
N7 0.0153(11) 0.0191(12) 0.0162(12) -0.0001(10) 0.0046(9) 0.0006(9)
N8 0.0143(11) 0.0219(13) 0.0183(12) -0.0026(10) 0.0048(9) -0.0007(10)
N9 0.0177(12) 0.0192(13) 0.0195(12) 0.0004(10) 0.0081(10) 0.0018(10)
N10 0.0169(12) 0.0187(12) 0.0175(12) 0.0008(10) 0.0062(9) 0.0014(9)
N11 0.0191(12) 0.0244(14) 0.0209(12) 0.0031(10) 0.0113(10) 0.0026(10)
N12 0.0181(12) 0.0238(13) 0.0151(11) -0.0005(10) 0.0064(10) 0.0013(10)
C1 0.0141(13) 0.0189(14) 0.0155(13) 0.0037(11) 0.0068(10) 0.0011(11)
C2 0.0189(14) 0.0173(14) 0.0149(13) -0.0011(11) 0.0064(11) -0.0048(11)
C3 0.0174(13) 0.0155(14) 0.0215(14) 0.0037(12) 0.0082(11) 0.0014(11)
C4 0.0156(13) 0.0204(15) 0.0148(13) 0.0034(11) 0.0044(11) 0.0004(11)
C5 0.0179(14) 0.0213(15) 0.0133(13) 0.0006(11) 0.0051(11) -0.0004(11)
C6 0.0188(14) 0.0182(14) 0.0168(13) -0.0001(11) 0.0081(11) 0.0002(11)
C7 0.0200(14) 0.0228(16) 0.0151(13) -0.0026(12) 0.0080(11) 0.0035(12)
C8 0.0203(14) 0.0167(14) 0.0157(13) -0.0001(11) 0.0059(11) 0.0006(11)
C9 0.0181(14) 0.0199(15) 0.0147(13) 0.0002(11) 0.0052(11) 0.0009(11)
C10 0.0217(15) 0.0191(15) 0.0135(13) 0.0020(11) 0.0036(11) 0.0016(12)
C11 0.0150(13) 0.0231(16) 0.0189(14) -0.0011(12) 0.0071(11) 0.0012(11)
C12 0.0191(15) 0.0193(15) 0.0189(14) 0.0033(12) 0.0027(11) 0.0022(11)
C13 0.0166(14) 0.0228(15) 0.0198(14) -0.0008(12) 0.0094(11) -0.0005(12)
C14 0.0162(13) 0.0197(15) 0.0188(14) 0.0004(12) 0.0080(11) -0.0007(11)
C15 0.0167(13) 0.0166(14) 0.0170(13) 0.0013(11) 0.0076(11) 0.0003(11)
C16 0.0214(15) 0.0161(14) 0.0181(14) 0.0016(11) 0.0068(11) -0.0006(11)
C17 0.0142(13) 0.0229(15) 0.0185(14) 0.0007(12) 0.0056(11) 0.0005(11)
C18 0.0213(14) 0.0190(15) 0.0179(14) 0.0017(12) 0.0076(11) 0.0035(12)
C19 0.0145(13) 0.0202(15) 0.0192(14) -0.0014(12) 0.0041(11) -0.0012(11)
C20 0.0149(13) 0.0192(14) 0.0187(14) -0.0005(12) 0.0056(11) 0.0003(11)
C21 0.0186(14) 0.0196(15) 0.0198(14) -0.0020(12) 0.0087(12) -0.0014(11)
C22 0.0200(15) 0.0184(14) 0.0246(15) -0.0012(12) 0.0100(12) -0.0009(11)
C23 0.0158(14) 0.0236(15) 0.0160(13) 0.0004(12) 0.0044(11) -0.0011(11)
C24 0.0232(15) 0.0205(15) 0.0251(15) 0.0006(13) 0.0122(13) 0.0024(12)

loop_
_atom_type_symbol
_atom_type_description
_atom_type_scat_dispersion_real
_atom_type_scat_dispersion_imag
_atom_type_scat_source
C C 0.0033 0.0016 'International Tables Vol C Tables 4.2.6.8 and 6.1.1.4'
H H 0.0000 0.0000 'International Tables Vol C Tables 4.2.6.8 and 6.1.1.4'
N N 0.0061 0.0033 'International Tables Vol C Tables 4.2.6.8 and 6.1.1.4'
O O 0.0106 0.0060 'International Tables Vol C Tables 4.2.6.8 and 6.1.1.4'
Na Na 0.0362 0.0249 'International Tables Vol C Tables 4.2.6.8 and 6.1.1.4'
U U -9.6767 9.6646 'International Tables Vol C Tables 4.2.6.8 and 6.1.1.4'
S S 0.1246 0.1234 'International Tables Vol C Tables 4.2.6.8 and 6.1.1.4'

loop_
_geom_angle_atom_site_label_1
_geom_angle_atom_site_label_2
_geom_angle_atom_site_label_3
_geom_angle
_geom_angle_site_symmetry_1
_geom_angle_site_symmetry_3
O2 U O1 175.96(9) . .
O2 U O3 93.85(9) . .
O1 U O3 90.10(9) . .
O2 U O5 87.67(8) . .
O1 U O5 94.44(8) . .
O3 U O5 71.04(7) . .
O2 U O8 90.62(8) . 4_676
O1 U O8 89.35(9) . 4_676
O3 U O8 78.21(7) . 4_676
O5 U O8 149.00(7) . 4_676
O2 U O12 89.32(9) . .
O1 U O12 86.80(9) . .
O3 U O12 151.50(7) . .
O5 U O12 137.44(7) . .
O8 U O12 73.43(7) 4_676 .
O2 U O11 90.40(9) . .
O1 U O11 87.20(9) . .
O3 U O11 138.68(7) . .
O5 U O11 68.10(7) . .
O8 U O11 142.89(7) 4_676 .
O12 U O11 69.49(7) . .
O20 Na O13 117.04(11) . .
O20 Na O9 123.87(11) . .
O13 Na O9 116.51(10) . .
O20 Na O19 89.21(11) . .
O13 Na O19 86.04(9) . .
O9 Na O19 78.83(9) . .
O20 Na O15 92.31(10) . .
O13 Na O15 95.05(8) . .
O9 Na O15 98.65(9) . .
O19 Na O15 177.48(10) . .
O6 S1 O7 114.67(14) . .
O6 S1 O5 111.45(13) . .
O7 S1 O5 111.01(13) . .
O6 S1 C6 107.19(14) . .
O7 S1 C6 105.44(13) . .
O5 S1 C6 106.49(13) . .
O9 S2 O10 115.27(13) . .
O9 S2 O8 111.98(13) . .
O10 S2 O8 109.81(13) . .
O9 S2 C4 107.53(13) . .
O10 S2 C4 106.43(13) . .
O8 S2 C4 105.14(13) . .
C1 O3 U 143.64(18) . .
C2 O4 H4 108.9 . .
S1 O5 U 136.53(12) . .
S2 O8 U 130.49(12) . 4_575
S2 O9 Na 132.87(13) . .
U O11 H11A 118.4 . .
U O11 H11B 116.7 . .
H11A O11 H11B 95.1 . .
U O12 H12A 128.0 . .
U O12 H12B 129.0 . .
H12A O12 H12B 96.3 . .
C7 O13 Na 145.5(2) . .
C13 O15 Na 139.5(2) . .
Na O19 H19A 114.0 . .
Na O19 H19B 111.4 . .
H19A O19 H19B 101.4 . .
Na O20 H20A 137.9 . .
Na O20 H20B 127.7 . .
H20A O20 H20B 93.3 . .
H21A O21 H21B 109.9 . .
H22A O22 H22B 101.4 . .
C7 N1 C24 121.9(2) . 3_576
C7 N1 C8 112.5(2) . .
C24 N1 C8 125.0(2) 3_576 .
C7 N2 C11 122.6(2) . .
C7 N2 C9 113.0(2) . .
C11 N2 C9 124.0(2) . .
C10 N3 C12 121.2(3) . .
C10 N3 C9 112.8(2) . .
C12 N3 C9 125.4(3) . .
C10 N4 C23 122.5(3) . 3_576
C10 N4 C8 112.5(2) . .
C23 N4 C8 124.6(2) 3_576 .
C13 N5 C14 111.9(2) . .
C13 N5 C11 123.0(2) . .
C14 N5 C11 122.7(2) . .
C13 N6 C15 113.1(2) . .
C13 N6 C17 124.3(2) . .
C15 N6 C17 122.3(2) . .
C16 N7 C15 112.0(2) . .
C16 N7 C18 121.6(2) . .
C15 N7 C18 121.4(2) . .
C16 N8 C12 123.2(2) . .
C16 N8 C14 113.2(2) . .
C12 N8 C14 123.0(2) . .
C19 N9 C20 112.6(2) . .
C19 N9 C17 123.4(2) . .
C20 N9 C17 123.8(2) . .
C19 N10 C21 111.9(2) . .
C19 N10 C23 122.0(2) . .
C21 N10 C23 121.6(2) . .
C22 N11 C24 124.0(2) . .
C22 N11 C21 111.7(2) . .
C24 N11 C21 124.2(2) . .
C22 N12 C18 122.2(2) . .
C22 N12 C20 111.3(2) . .
C18 N12 C20 122.9(2) . .
O3 C1 C6 124.9(3) . .
O3 C1 C2 117.8(2) . .
C6 C1 C2 117.3(2) . .
O4 C2 C3 118.6(3) . .
O4 C2 C1 119.6(2) . .
C3 C2 C1 121.8(3) . .
C2 C3 C4 119.1(3) . .
C2 C3 H3 120.4 . .
C4 C3 H3 120.4 . .
C5 C4 C3 120.9(3) . .
C5 C4 S2 119.5(2) . .
C3 C4 S2 119.6(2) . .
C4 C5 C6 119.7(3) . .
C4 C5 H5 120.1 . .
C6 C5 H5 120.1 . .
C5 C6 C1 120.8(3) . .
C5 C6 S1 115.7(2) . .
C1 C6 S1 123.2(2) . .
O13 C7 N2 126.3(3) . .
O13 C7 N1 125.4(3) . .
N2 C7 N1 108.3(2) . .
N1 C8 N4 114.9(2) . .
N1 C8 C9 103.2(2) . .
N4 C8 C9 103.1(2) . .
N1 C8 H8 111.7 . .
N4 C8 H8 111.7 . .
C9 C8 H8 111.7 . .
N2 C9 N3 113.8(2) . .
N2 C9 C8 103.0(2) . .
N3 C9 C8 102.8(2) . .
N2 C9 H9 112.2 . .
N3 C9 H9 112.2 . .
C8 C9 H9 112.2 . .
O14 C10 N3 125.4(3) . .
O14 C10 N4 125.8(3) . .
N3 C10 N4 108.7(3) . .
N2 C11 N5 114.3(2) . .
N2 C11 H11C 108.7 . .
N5 C11 H11C 108.7 . .
N2 C11 H11D 108.7 . .
N5 C11 H11D 108.7 . .
H11C C11 H11D 107.6 . .
N3 C12 N8 114.7(2) . .
N3 C12 H12C 108.6 . .
N8 C12 H12C 108.6 . .
N3 C12 H12D 108.6 . .
N8 C12 H12D 108.6 . .
H12C C12 H12D 107.6 . .
O15 C13 N6 126.5(3) . .
O15 C13 N5 125.6(3) . .
N6 C13 N5 107.9(2) . .
N5 C14 N8 114.7(2) . .
N5 C14 C15 103.9(2) . .
N8 C14 C15 102.8(2) . .
N5 C14 H14 111.6 . .
N8 C14 H14 111.6 . .
C15 C14 H14 111.6 . .
N6 C15 N7 114.7(2) . .
N6 C15 C14 102.8(2) . .
N7 C15 C14 103.6(2) . .
N6 C15 H15 111.7 . .
N7 C15 H15 111.7 . .
C14 C15 H15 111.7 . .
O16 C16 N8 126.3(3) . .
O16 C16 N7 125.9(3) . .
N8 C16 N7 107.8(2) . .
N6 C17 N9 114.6(2) . .
N6 C17 H17A 108.6 . .
N9 C17 H17A 108.6 . .
N6 C17 H17B 108.6 . .
N9 C17 H17B 108.6 . .
H17A C17 H17B 107.6 . .
N12 C18 N7 111.9(2) . .
N12 C18 H18A 109.2 . .
N7 C18 H18A 109.2 . .
N12 C18 H18B 109.2 . .
N7 C18 H18B 109.2 . .
H18A C18 H18B 107.9 . .
O17 C19 N10 125.0(3) . .
O17 C19 N9 126.2(3) . .
N10 C19 N9 108.8(2) . .
N9 C20 N12 115.6(2) . .
N9 C20 C21 102.9(2) . .
N12 C20 C21 102.5(2) . .
N9 C20 H20 111.7 . .
N12 C20 H20 111.7 . .
C21 C20 H20 111.7 . .
N11 C21 N10 114.5(2) . .
N11 C21 C20 103.5(2) . .
N10 C21 C20 103.0(2) . .
N11 C21 H21 111.7 . .
N10 C21 H21 111.7 . .
C20 C21 H21 111.7 . .
O18 C22 N12 125.3(3) . .
O18 C22 N11 125.4(3) . .
N12 C22 N11 109.3(2) . .
N4 C23 N10 113.2(2) 3_576 .
N4 C23 H23A 108.9 3_576 .
N10 C23 H23A 108.9 . .
N4 C23 H23B 108.9 3_576 .
N10 C23 H23B 108.9 . .
H23A C23 H23B 107.8 . .
N11 C24 N1 114.9(3) . 3_576
N11 C24 H24A 108.5 . .
N1 C24 H24A 108.5 3_576 .
N11 C24 H24B 108.5 . .
N1 C24 H24B 108.5 3_576 .
H24A C24 H24B 107.5 . .

loop_
_geom_bond_atom_site_label_1
_geom_bond_atom_site_label_2
_geom_bond_distance
_geom_bond_site_symmetry_2
U O2 1.768(2) .
U O1 1.769(2) .
U O3 2.2686(19) .
U O5 2.4068(19) .
U O8 2.412(2) 4_676
U O12 2.430(2) .
U O11 2.455(2) .
Na O20 2.308(3) .
Na O13 2.312(2) .
Na O9 2.368(2) .
Na O19 2.384(3) .
Na O15 2.393(2) .
S1 O6 1.441(2) .
S1 O7 1.458(2) .
S1 O5 1.476(2) .
S1 C6 1.759(3) .
S2 O9 1.448(2) .
S2 O10 1.456(2) .
S2 O8 1.486(2) .
S2 C4 1.768(3) .
O3 C1 1.325(3) .
O4 C2 1.368(3) .
O4 H4 0.9527 .
O8 U 2.412(2) 4_575
O11 H11A 0.9598 .
O11 H11B 0.9463 .
O12 H12A 0.8197 .
O12 H12B 0.9980 .
O13 C7 1.221(3) .
O14 C10 1.224(4) .
O15 C13 1.234(4) .
O16 C16 1.222(4) .
O17 C19 1.229(3) .
O18 C22 1.234(3) .
O19 H19A 0.8499 .
O19 H19B 0.9790 .
O20 H20A 0.7893 .
O20 H20B 0.8234 .
O21 H21A 0.8247 .
O21 H21B 0.8785 .
O22 H22A 0.9218 .
O22 H22B 0.7501 .
N1 C7 1.374(4) .
N1 C24 1.443(4) 3_576
N1 C8 1.452(4) .
N2 C7 1.367(4) .
N2 C11 1.437(4) .
N2 C9 1.449(3) .
N3 C10 1.360(4) .
N3 C12 1.444(4) .
N3 C9 1.458(4) .
N4 C10 1.366(4) .
N4 C23 1.442(4) 3_576
N4 C8 1.456(4) .
N5 C13 1.375(4) .
N5 C14 1.448(4) .
N5 C11 1.448(4) .
N6 C13 1.368(4) .
N6 C15 1.442(3) .
N6 C17 1.444(3) .
N7 C16 1.381(4) .
N7 C15 1.450(4) .
N7 C18 1.450(4) .
N8 C16 1.360(4) .
N8 C12 1.444(4) .
N8 C14 1.452(4) .
N9 C19 1.364(4) .
N9 C20 1.444(4) .
N9 C17 1.447(4) .
N10 C19 1.357(4) .
N10 C21 1.456(4) .
N10 C23 1.457(4) .
N11 C22 1.364(4) .
N11 C24 1.439(4) .
N11 C21 1.448(4) .
N12 C22 1.356(4) .
N12 C18 1.446(4) .
N12 C20 1.464(3) .
C1 C6 1.405(4) .
C1 C2 1.423(4) .
C2 C3 1.376(4) .
C3 C4 1.398(4) .
C3 H3 0.9300 .
C4 C5 1.379(4) .
C5 C6 1.403(4) .
C5 H5 0.9300 .
C8 C9 1.563(4) .
C8 H8 0.9800 .
C9 H9 0.9800 .
C11 H11C 0.9700 .
C11 H11D 0.9700 .
C12 H12C 0.9700 .
C12 H12D 0.9700 .
C14 C15 1.546(4) .
C14 H14 0.9800 .
C15 H15 0.9800 .
C17 H17A 0.9700 .
C17 H17B 0.9700 .
C18 H18A 0.9700 .
C18 H18B 0.9700 .
C20 C21 1.554(4) .
C20 H20 0.9800 .
C21 H21 0.9800 .
C23 N4 1.442(4) 3_576
C23 H23A 0.9700 .
C23 H23B 0.9700 .
C24 N1 1.443(4) 3_576
C24 H24A 0.9700 .
C24 H24B 0.9700 .

loop_
_geom_hbond_atom_site_label_D
_geom_hbond_atom_site_label_H
_geom_hbond_atom_site_label_A
_geom_hbond_distance_DH
_geom_hbond_distance_HA
_geom_hbond_distance_DA
_geom_hbond_angle_DHA
_geom_hbond_site_symmetry_A
O4 H4 O10 0.95 1.95 2.786(3) 145.6 4_676
O11 H11A O18 0.96 2.58 3.228(3) 125.1 1_645
O11 H11B O22 0.95 1.69 2.637(3) 173.6 .
O12 H12A O15 0.82 2.14 2.815(3) 139.5 2_646
O12 H12B O17 1.00 1.70 2.665(3) 160.2 2_646
O19 H19A O10 0.85 2.13 2.869(3) 145.3 .
O19 H19B O18 0.98 1.76 2.712(3) 162.6 3_576
O20 H20A O14 0.79 2.39 3.042(3) 140.3 3_576
O20 H20B O16 0.82 2.13 2.951(4) 171.9 3_576
O21 H21A O7 0.82 2.05 2.873(3) 171.8 .
O21 H21B O18 0.88 2.09 2.953(3) 166.9 1_645
O22 H22A O14 0.92 2.05 2.844(3) 143.6 4_776
O22 H22B O21 0.75 2.26 2.887(3) 142.1 3_766
